data_7227129
loop_
_publ_author_name
'Huo, Miao'
'Yang, Wenbin'
'Zhang, Hai-Long'
'Zhang, Lei'
'Liao, Jian-Zhen'
'Lin, Lang'
'Lu, Can-Zhong'

_publ_section_title
;
 A New POM-MOF hybrid Microporous Material with Ultrahigh Thermal
 Stability And Selective Adsorption of Organic Dyes
;
_journal_name_full 'RSC Adv.'
_journal_paper_doi 10.1039/C6RA10422C
_journal_year 2016
_chemical_formula_moiety '(C2H8N) (PW12O40) (Cu2(C26H18N4)2) (C3H7NO)4 (H2O)6'
_chemical_formula_sum 'C66 H84 Cu2 N13 O50 P W12'
_chemical_formula_weight 4223.71
_space_group_crystal_system tetragonal
_space_group_IT_number 142
_space_group_name_Hall '-I 4bd 2c'
_space_group_name_H-M_alt 'I 41/a c d'
_symmetry_space_group_name_Hall '-I 4bd 2c'
_symmetry_space_group_name_H-M 'I 41/a c d :2'
_atom_sites_solution_hydrogens geom
_audit_creation_method SHELXL-2014/7
_audit_update_record
;
2016-07-24 deposited with the CCDC.
2016-11-11 downloaded from the CCDC.
;
_cell_angle_alpha 90
_cell_angle_beta 90
_cell_angle_gamma 90
_cell_formula_units_Z 8
_cell_length_a 26.9629(3)
_cell_length_b 26.9629(3)
_cell_length_c 27.5365(4)
_cell_measurement_reflns_used 15326
_cell_measurement_temperature 293(2)
_cell_measurement_theta_max 71.1970
_cell_measurement_theta_min 3.9660
_cell_volume 20019.0(4)
_computing_data_collection 'SMART (Bruker AXS, 2000)'
_computing_molecular_graphics 'Olex2 (Dolomanov et al., 2009)'
_computing_publication_material 'Olex2 (Dolomanov et al., 2009)'
_computing_structure_refinement 'SHELXL-2014/7 (Sheldrick, 2014)'
_diffrn_ambient_temperature 293(2)
_diffrn_measured_fraction_theta_full 0.996
_diffrn_measured_fraction_theta_max 0.989
_diffrn_measurement_device_type 'SuperNova, Dual, Cu at zero, Atlas'
_diffrn_radiation_type CuK\a
_diffrn_radiation_wavelength 1.54184
_diffrn_reflns_av_R_equivalents 0.0371
_diffrn_reflns_av_unetI/netI 0.0175
_diffrn_reflns_Laue_measured_fraction_full 0.996
_diffrn_reflns_Laue_measured_fraction_max 0.989
_diffrn_reflns_limit_h_max 32
_diffrn_reflns_limit_h_min -32
_diffrn_reflns_limit_k_max 32
_diffrn_reflns_limit_k_min -12
_diffrn_reflns_limit_l_max 33
_diffrn_reflns_limit_l_min -23
_diffrn_reflns_number 34410
_diffrn_reflns_point_group_measured_fraction_full 0.996
_diffrn_reflns_point_group_measured_fraction_max 0.989
_diffrn_reflns_theta_full 67.684
_diffrn_reflns_theta_max 71.240
_diffrn_reflns_theta_min 6.105
_exptl_absorpt_coefficient_mu 26.130
_exptl_absorpt_correction_T_max 1.0000
_exptl_absorpt_correction_T_min 0.14443
_exptl_absorpt_correction_type multi-scan
_exptl_crystal_colour brown
_exptl_crystal_density_diffrn 2.803
_exptl_crystal_description block
_exptl_crystal_F_000 15456
_exptl_crystal_size_max 0.1
_exptl_crystal_size_mid 0.02
_exptl_crystal_size_min 0.02
_refine_diff_density_max 1.402
_refine_diff_density_min -1.885
_refine_diff_density_rms 0.214
_refine_ls_extinction_method none
_refine_ls_goodness_of_fit_ref 1.144
_refine_ls_hydrogen_treatment constr
_refine_ls_matrix_type full
_refine_ls_number_parameters 273
_refine_ls_number_reflns 4809
_refine_ls_number_restraints 3
_refine_ls_restrained_S_all 1.154
_refine_ls_R_factor_all 0.0480
_refine_ls_R_factor_gt 0.0407
_refine_ls_shift/su_max 0.002
_refine_ls_shift/su_mean 0.000
_refine_ls_structure_factor_coef Fsqd
_refine_ls_weighting_details 'w=1/[\s^2^(Fo^2^)+(0.0525P)^2^+460.8347P] where P=(Fo^2^+2Fc^2^)/3'
_refine_ls_weighting_scheme calc
_refine_ls_wR_factor_gt 0.1065
_refine_ls_wR_factor_ref 0.1146
_reflns_Friedel_coverage 0.000
_reflns_number_gt 4190
_reflns_number_total 4809
_reflns_threshold_expression 'I > 2\s(I)'
_cod_data_source_file c6ra10422c2.cif
_cod_data_source_block 1216-x19_sq
_cod_original_cell_volume 20018.9(5)
_cod_database_code 7227129
_shelx_shelxl_version_number 2014/7
_shelx_space_group_comment
;
The symmetry employed for this shelxl refinement is uniquely defined
by the following loop, which should always be used as a source of
symmetry information in preference to the above space-group names.
They are only intended as comments.
;

loop_
_space_group_symop_operation_xyz
'x, y, z'
'-y+1/4, x+3/4, z+1/4'
'-x, -y+1/2, z'
'y+1/4, -x+1/4, z+3/4'
'x, -y, -z+1/2'
'-x+1/2, y, -z'
'y+3/4, x+1/4, -z+1/4'
'-y+1/4, -x+1/4, -z+1/4'
'x+1/2, y+1/2, z+1/2'
'-y+3/4, x+5/4, z+3/4'
'-x+1/2, -y+1, z+1/2'
'y+3/4, -x+3/4, z+5/4'
'x+1/2, -y+1/2, -z+1'
'-x+1, y+1/2, -z+1/2'
'y+5/4, x+3/4, -z+3/4'
'-y+3/4, -x+3/4, -z+3/4'
'-x, -y, -z'
'y-1/4, -x-3/4, -z-1/4'
'x, y-1/2, -z'
'-y-1/4, x-1/4, -z-3/4'
'-x, y, z-1/2'
'x-1/2, -y, z'
'-y-3/4, -x-1/4, z-1/4'
'y-1/4, x-1/4, z-1/4'
'-x+1/2, -y+1/2, -z+1/2'
'y+1/4, -x-1/4, -z+1/4'
'x+1/2, y, -z+1/2'
'-y+1/4, x+1/4, -z-1/4'
'-x+1/2, y+1/2, z'
'x, -y+1/2, z+1/2'
'-y-1/4, -x+1/4, z+1/4'
'y+1/4, x+1/4, z+1/4'

loop_
_atom_site_label
_atom_site_type_symbol
_atom_site_fract_x
_atom_site_fract_y
_atom_site_fract_z
_atom_site_U_iso_or_equiv
_atom_site_adp_type
_atom_site_occupancy
_atom_site_site_symmetry_order
_atom_site_calc_flag
_atom_site_refinement_flags_posn
_atom_site_refinement_flags_adp
_atom_site_refinement_flags_occupancy
W1 W 0.59143(2) 0.26973(2) 0.53347(2) 0.03016(13) Uani 1 1 d . . .
W2 W 0.61303(2) 0.18220(2) 0.62211(2) 0.02918(13) Uani 1 1 d . . .
W3 W 0.58979(2) 0.27557(2) 0.71660(2) 0.02870(13) Uani 1 1 d . . .
P1 P 0.5000 0.2500 0.6250 0.0178(7) Uani 1 4 d DS T P
Cu1 Cu 0.7500 0.37085(6) 0.5000 0.0245(3) Uani 1 2 d S T P
O1 O 0.6659(2) 0.1499(2) 0.6310(3) 0.0429(16) Uani 1 1 d . . .
O2 O 0.5829(2) 0.1438(2) 0.5714(3) 0.0364(14) Uani 1 1 d . . .
O3 O 0.5683(2) 0.1532(2) 0.6670(2) 0.0356(14) Uani 1 1 d . . .
O4 O 0.6335(2) 0.2274(2) 0.5713(2) 0.0372(14) Uani 1 1 d . . .
O5 O 0.6313(2) 0.2895(2) 0.4900(3) 0.0438(16) Uani 1 1 d . . .
O6 O 0.5312(2) 0.3020(2) 0.5169(2) 0.0374(14) Uani 1 1 d . . .
O7 O 0.54029(19) 0.22562(19) 0.5923(2) 0.0298(12) Uani 1 1 d D . .
O8 O 0.6177(2) 0.2354(2) 0.6669(2) 0.0339(13) Uani 1 1 d . . .
O9 O 0.6345(2) 0.2769(2) 0.7598(3) 0.0417(15) Uani 1 1 d . . .
O10 O 0.5398(2) 0.3159(2) 0.7464(3) 0.0404(15) Uani 1 1 d . . .
N1 N 0.4185(2) 0.4877(2) 0.6897(2) 0.0259(13) Uani 1 1 d . . .
N2 N 0.6919(2) 0.4166(2) 0.4855(2) 0.0270(14) Uani 1 1 d . . .
C1 C 0.3957(3) 0.4670(3) 0.6510(3) 0.0264(16) Uani 1 1 d . . .
H1 H 0.3663 0.4497 0.6562 0.032 Uiso 1 1 calc R U .
C2 C 0.4139(3) 0.4701(3) 0.6044(3) 0.0293(17) Uani 1 1 d . . .
H2 H 0.3969 0.4556 0.5786 0.035 Uiso 1 1 calc R U .
C3 C 0.4585(3) 0.4955(3) 0.5965(3) 0.0241(15) Uani 1 1 d . . .
C4 C 0.4832(3) 0.5143(3) 0.6364(3) 0.0322(18) Uani 1 1 d . . .
H4 H 0.5140 0.5294 0.6328 0.039 Uiso 1 1 calc R U .
C5 C 0.4615(3) 0.5104(3) 0.6820(3) 0.0304(17) Uani 1 1 d . . .
H5 H 0.4779 0.5243 0.7084 0.037 Uiso 1 1 calc R U .
C6 C 0.4797(3) 0.4994(3) 0.5474(3) 0.0229(15) Uani 1 1 d . . .
C7 C 0.5286(3) 0.4853(3) 0.5390(3) 0.0253(15) Uani 1 1 d . . .
H7 H 0.5480 0.4758 0.5653 0.030 Uiso 1 1 calc R U .
C8 C 0.5494(3) 0.4849(3) 0.4932(3) 0.0246(15) Uani 1 1 d . . .
C9 C 0.5996(3) 0.4635(3) 0.4880(3) 0.0239(15) Uani 1 1 d . . .
C10 C 0.6383(3) 0.4797(3) 0.5171(3) 0.0295(17) Uani 1 1 d . . .
H10 H 0.6340 0.5066 0.5378 0.035 Uiso 1 1 calc R U .
C11 C 0.6836(3) 0.4554(3) 0.5148(3) 0.0281(16) Uani 1 1 d . . .
H11 H 0.7094 0.4666 0.5345 0.034 Uiso 1 1 calc R U .
C12 C 0.6550(3) 0.4020(3) 0.4568(3) 0.0275(16) Uani 1 1 d . . .
H12 H 0.6608 0.3759 0.4354 0.033 Uiso 1 1 calc R U .
C13 C 0.6083(3) 0.4237(3) 0.4571(3) 0.0276(16) Uani 1 1 d . . .
H13 H 0.5833 0.4118 0.4370 0.033 Uiso 1 1 calc R U .
C50 C 0.7108(12) 0.3108(13) 1.0066(12) 0.033(7) Uiso 0.25 1 d D . P
H50A H 0.7435 0.3045 0.9942 0.049 Uiso 0.25 1 calc R U P
H50B H 0.6955 0.2800 1.0157 0.049 Uiso 0.25 1 calc R U P
H50C H 0.7131 0.3320 1.0345 0.049 Uiso 0.25 1 calc R U P
C51 C 0.692(3) 0.367(3) 0.928(2) 0.11(2) Uiso 0.25 1 d D . P
H51A H 0.7220 0.3565 0.9130 0.163 Uiso 0.25 1 calc R U P
H51B H 0.6948 0.4004 0.9391 0.163 Uiso 0.25 1 calc R U P
H51C H 0.6649 0.3645 0.9053 0.163 Uiso 0.25 1 calc R U P
N5 N 0.681(2) 0.335(2) 0.9695(17) 0.100 Uiso 0.25 1 d D U P
H5A H 0.6592 0.3520 0.9866 0.120 Uiso 0.25 1 calc R U P
H5B H 0.6643 0.3098 0.9565 0.120 Uiso 0.25 1 calc R U P

loop_
_atom_site_aniso_label
_atom_site_aniso_U_11
_atom_site_aniso_U_22
_atom_site_aniso_U_33
_atom_site_aniso_U_23
_atom_site_aniso_U_13
_atom_site_aniso_U_12
W1 0.0204(2) 0.0234(2) 0.0468(2) 0.00005(15) 0.00720(15) -0.00540(13)
W2 0.01579(19) 0.01997(19) 0.0518(3) -0.00300(15) 0.00127(15) 0.00430(12)
W3 0.01763(19) 0.0261(2) 0.0424(2) -0.00330(15) -0.00439(14) 0.00264(13)
P1 0.0103(9) 0.0103(9) 0.0326(19) 0.000 0.000 0.000
Cu1 0.0145(7) 0.0302(8) 0.0290(8) 0.000 -0.0011(6) 0.000
O1 0.028(3) 0.026(3) 0.074(5) -0.006(3) 0.005(3) 0.005(3)
O2 0.031(3) 0.021(3) 0.057(4) 0.000(3) -0.003(3) -0.004(2)
O3 0.031(3) 0.022(3) 0.053(4) -0.005(3) 0.004(3) 0.001(2)
O4 0.029(3) 0.026(3) 0.056(4) 0.000(3) 0.002(3) -0.007(2)
O5 0.031(3) 0.041(4) 0.059(4) 0.005(3) 0.008(3) -0.013(3)
O6 0.038(3) 0.032(3) 0.043(3) 0.000(3) -0.002(3) -0.004(3)
O7 0.019(3) 0.021(3) 0.050(4) 0.002(2) 0.001(2) 0.001(2)
O8 0.027(3) 0.026(3) 0.049(4) -0.004(3) 0.006(3) -0.001(2)
O9 0.028(3) 0.045(4) 0.052(4) -0.009(3) -0.008(3) 0.001(3)
O10 0.029(3) 0.038(3) 0.054(4) -0.002(3) -0.002(3) 0.004(3)
N1 0.027(3) 0.019(3) 0.031(3) 0.003(3) 0.000(3) 0.004(3)
N2 0.020(3) 0.028(3) 0.032(3) -0.001(3) -0.003(3) -0.003(3)
C1 0.029(4) 0.016(3) 0.034(4) -0.005(3) 0.003(3) -0.003(3)
C2 0.030(4) 0.020(4) 0.038(4) -0.008(3) 0.000(3) -0.005(3)
C3 0.023(4) 0.017(3) 0.032(4) 0.003(3) 0.005(3) 0.007(3)
C4 0.021(4) 0.038(5) 0.038(4) -0.001(4) -0.003(3) -0.007(3)
C5 0.025(4) 0.031(4) 0.035(4) -0.007(3) -0.003(3) -0.001(3)
C6 0.024(4) 0.017(3) 0.028(4) -0.005(3) 0.002(3) 0.003(3)
C7 0.020(4) 0.023(4) 0.033(4) 0.003(3) -0.005(3) 0.008(3)
C8 0.020(3) 0.016(3) 0.037(4) 0.002(3) -0.003(3) 0.003(3)
C9 0.019(4) 0.017(3) 0.036(4) 0.009(3) 0.001(3) 0.000(3)
C10 0.024(4) 0.024(4) 0.040(4) 0.000(3) 0.000(3) -0.002(3)
C11 0.019(4) 0.033(4) 0.032(4) 0.000(3) -0.003(3) -0.005(3)
C12 0.026(4) 0.021(4) 0.036(4) -0.006(3) -0.004(3) 0.003(3)
C13 0.015(3) 0.027(4) 0.040(4) -0.002(3) -0.005(3) 0.003(3)

loop_
_atom_type_symbol
_atom_type_description
_atom_type_scat_dispersion_real
_atom_type_scat_dispersion_imag
_atom_type_scat_source
C C 0.0181 0.0091 'International Tables Vol C Tables 4.2.6.8 and 6.1.1.4'
H H 0.0000 0.0000 'International Tables Vol C Tables 4.2.6.8 and 6.1.1.4'
Cu Cu -1.9646 0.5888 'International Tables Vol C Tables 4.2.6.8 and 6.1.1.4'
N N 0.0311 0.0180 'International Tables Vol C Tables 4.2.6.8 and 6.1.1.4'
O O 0.0492 0.0322 'International Tables Vol C Tables 4.2.6.8 and 6.1.1.4'
P P 0.2955 0.4335 'International Tables Vol C Tables 4.2.6.8 and 6.1.1.4'
W W -5.4734 5.5774 'International Tables Vol C Tables 4.2.6.8 and 6.1.1.4'

loop_
_geom_angle_atom_site_label_1
_geom_angle_atom_site_label_2
_geom_angle_atom_site_label_3
_geom_angle
_geom_angle_site_symmetry_1
_geom_angle_site_symmetry_3
O5 W1 O3 104.0(3) . 20_657
O5 W1 O6 103.2(3) . .
O3 W1 O6 85.5(3) 20_657 .
O5 W1 O4 101.3(3) . .
O3 W1 O4 88.6(3) 20_657 .
O6 W1 O4 155.5(3) . .
O5 W1 O10 100.8(3) . 26_566
O3 W1 O10 155.2(3) 20_657 26_566
O6 W1 O10 88.5(3) . 26_566
O4 W1 O10 87.0(3) . 26_566
O5 W1 O7 169.1(3) . .
O3 W1 O7 84.4(2) 20_657 .
O6 W1 O7 84.2(2) . .
O4 W1 O7 71.5(2) . .
O10 W1 O7 71.1(2) 26_566 .
O1 W2 O3 103.3(3) . .
O1 W2 O8 103.9(3) . .
O3 W2 O8 86.0(3) . .
O1 W2 O2 100.6(3) . .
O3 W2 O2 89.0(3) . .
O8 W2 O2 155.5(3) . .
O1 W2 O4 100.9(3) . .
O3 W2 O4 155.8(3) . .
O8 W2 O4 88.5(3) . .
O2 W2 O4 86.2(3) . .
O1 W2 O7 168.5(3) . .
O3 W2 O7 84.6(2) . .
O8 W2 O7 84.8(2) . .
O2 W2 O7 70.9(2) . .
O4 W2 O7 71.5(2) . .
O9 W3 O6 103.3(3) . 26_566
O9 W3 O8 103.6(3) . .
O6 W3 O8 85.7(3) 26_566 .
O9 W3 O10 100.8(3) . .
O6 W3 O10 88.7(3) 26_566 .
O8 W3 O10 155.6(3) . .
O9 W3 O2 101.6(3) . 20_657
O6 W3 O2 155.0(3) 26_566 20_657
O8 W3 O2 88.6(3) . 20_657
O10 W3 O2 86.4(3) . 20_657
O9 W3 O7 169.2(3) . 20_657
O6 W3 O7 84.4(2) 26_566 20_657
O8 W3 O7 84.2(2) . 20_657
O10 W3 O7 71.5(2) . 20_657
O2 W3 O7 70.8(2) 20_657 20_657
O7 P1 O7 109.5(2) 20_657 3_655
O7 P1 O7 109.3(4) 20_657 26_566
O7 P1 O7 109.5(2) 3_655 26_566
O7 P1 O7 109.5(2) 20_657 .
O7 P1 O7 109.3(4) 3_655 .
O7 P1 O7 109.5(2) 26_566 .
N1 Cu1 N1 115.9(4) 23_765 26_566
N1 Cu1 N2 106.6(3) 23_765 .
N1 Cu1 N2 111.0(3) 26_566 .
N1 Cu1 N2 111.0(3) 23_765 6_656
N1 Cu1 N2 106.6(3) 26_566 6_656
N2 Cu1 N2 105.3(4) . 6_656
W3 O2 W2 127.8(3) 26_566 .
W2 O3 W1 151.3(3) . 26_566
W1 O4 W2 126.8(3) . .
W3 O6 W1 151.7(4) 20_657 .
P1 O7 W2 124.9(3) . .
P1 O7 W3 125.4(3) . 26_566
W2 O7 W3 90.44(17) . 26_566
P1 O7 W1 125.0(3) . .
W2 O7 W1 90.17(17) . .
W3 O7 W1 90.16(19) 26_566 .
W2 O8 W3 150.8(3) . .
W3 O10 W1 127.2(4) . 20_657
C5 N1 C1 117.6(7) . .
C5 N1 Cu1 121.3(6) . 20_657
C1 N1 Cu1 118.9(5) . 20_657
C12 N2 C11 117.7(7) . .
C12 N2 Cu1 120.8(5) . .
C11 N2 Cu1 119.0(5) . .
N1 C1 C2 123.3(7) . .
C1 C2 C3 118.6(8) . .
C4 C3 C2 118.1(7) . .
C4 C3 C6 121.2(7) . .
C2 C3 C6 120.6(7) . .
C3 C4 C5 119.3(7) . .
N1 C5 C4 123.0(8) . .
C7 C6 C8 118.1(7) . 17_666
C7 C6 C3 120.1(7) . .
C8 C6 C3 121.8(7) 17_666 .
C8 C7 C6 122.6(7) . .
C7 C8 C6 119.3(7) . 17_666
C7 C8 C9 117.7(7) . .
C6 C8 C9 122.8(7) 17_666 .
C10 C9 C13 118.0(7) . .
C10 C9 C8 120.7(7) . .
C13 C9 C8 121.0(7) . .
C11 C10 C9 119.2(8) . .
N2 C11 C10 122.8(7) . .
N2 C12 C13 123.3(7) . .
C9 C13 C12 118.9(7) . .
C50 N5 C51 135(6) . .

loop_
_geom_bond_atom_site_label_1
_geom_bond_atom_site_label_2
_geom_bond_distance
_geom_bond_site_symmetry_2
W1 O5 1.695(6) .
W1 O3 1.897(6) 20_657
W1 O6 1.898(6) .
W1 O4 1.916(6) .
W1 O10 1.931(6) 26_566
W1 O7 2.437(5) .
W2 O1 1.689(6) .
W2 O3 1.895(6) .
W2 O8 1.896(6) .
W2 O2 1.919(6) .
W2 O4 1.936(6) .
W2 O7 2.427(5) .
W3 O9 1.694(6) .
W3 O6 1.894(6) 26_566
W3 O8 1.901(6) .
W3 O10 1.916(6) .
W3 O2 1.919(6) 20_657
W3 O7 2.429(6) 20_657
P1 O7 1.556(5) 20_657
P1 O7 1.556(5) 3_655
P1 O7 1.556(5) 26_566
P1 O7 1.557(5) .
Cu1 N1 1.999(7) 23_765
Cu1 N1 1.999(7) 26_566
Cu1 N2 2.033(7) .
Cu1 N2 2.033(7) 6_656
O2 W3 1.919(6) 26_566
O3 W1 1.898(6) 26_566
O6 W3 1.894(6) 20_657
O7 W3 2.429(6) 26_566
O10 W1 1.931(6) 20_657
N1 C5 1.329(10) .
N1 C1 1.349(10) .
N1 Cu1 1.999(7) 20_657
N2 C12 1.331(10) .
N2 C11 1.341(11) .
C1 C2 1.377(12) .
C2 C3 1.402(11) .
C3 C4 1.379(12) .
C3 C6 1.474(10) .
C4 C5 1.388(12) .
C6 C7 1.389(10) .
C6 C8 1.429(11) 17_666
C7 C8 1.380(11) .
C8 C6 1.429(11) 17_666
C8 C9 1.480(10) .
C9 C10 1.387(11) .
C9 C13 1.389(11) .
C10 C11 1.387(11) .
C12 C13 1.390(10) .
C50 N5 1.445(10) .
C51 N5 1.455(10) .
